data_4113341
loop_
_publ_author_name
'Christopher A. Bradley'
'Ivan Keresztes'
'Emil Lobkovsky'
'Victor G. Young'
'Paul J. Chirik'

_publ_section_title
;
 Zirconium Sandwich Complexes with \h9 Indenyl Ligands: Well-Defined
 Precursors for Zirconocene-Mediated Coupling Reactions
;
_journal_name_full 'Journal of the American Chemical Society'
_journal_page_first 16937
_journal_page_last 16950
_journal_paper_doi 10.1021/ja045072v
_journal_volume 126
_journal_year 2004
_chemical_formula_sum 'C84 H132 Si8 Zr2'
_chemical_formula_weight 1548.05
_chemical_name_systematic
; 
 ? 
;
_space_group_IT_number 2
_symmetry_cell_setting triclinic
_symmetry_space_group_name_Hall '-P 1'
_symmetry_space_group_name_H-M 'P -1'
_atom_sites_solution_hydrogens geom
_atom_sites_solution_primary direct
_atom_sites_solution_secondary difmap
_audit_creation_method SHELXL-97
_cell_angle_alpha 73.100(2)
_cell_angle_beta 76.224(2)
_cell_angle_gamma 80.831(2)
_cell_formula_units_Z 2
_cell_length_a 15.7325(13)
_cell_length_b 17.0445(15)
_cell_length_c 17.9558(15)
_cell_measurement_temperature 173(2)
_cell_volume 4453.3(7)
_computing_cell_refinement SAINT
_computing_data_collection SMART
_computing_data_reduction SAINT
_computing_molecular_graphics SHELXTL
_computing_publication_material SHELXTL
_computing_structure_refinement 'SHELXL-97 (Sheldrick, 1997)'
_computing_structure_solution 'SHELXS-97 (Sheldrick, 1990)'
_diffrn_ambient_temperature 173(2)
_diffrn_measured_fraction_theta_full 0.947
_diffrn_measured_fraction_theta_max 0.947
_diffrn_measurement_device_type 'Bruker 1K CCD'
_diffrn_measurement_method '0.3 deg. omega scans'
_diffrn_radiation_monochromator graphite
_diffrn_radiation_source 'fine-focus sealed tube'
_diffrn_radiation_type MoK\a
_diffrn_radiation_wavelength 0.71073
_diffrn_reflns_av_R_equivalents 0.0000
_diffrn_reflns_av_sigmaI/netI 0.0920
_diffrn_reflns_limit_h_max 20
_diffrn_reflns_limit_h_min -18
_diffrn_reflns_limit_k_max 22
_diffrn_reflns_limit_k_min -20
_diffrn_reflns_limit_l_max 23
_diffrn_reflns_limit_l_min 0
_diffrn_reflns_number 19407
_diffrn_reflns_theta_full 27.50
_diffrn_reflns_theta_max 27.50
_diffrn_reflns_theta_min 1.21
_exptl_absorpt_coefficient_mu 0.380
_exptl_absorpt_correction_T_max 0.9278
_exptl_absorpt_correction_T_min 0.8628
_exptl_absorpt_correction_type 'semiempirical by SADABS'
_exptl_crystal_colour 'dark orange'
_exptl_crystal_density_diffrn 1.154
_exptl_crystal_description block
_exptl_crystal_F_000 1654
_exptl_crystal_size_max 0.40
_exptl_crystal_size_mid 0.30
_exptl_crystal_size_min 0.20
_refine_diff_density_max 1.183
_refine_diff_density_min -0.546
_refine_diff_density_rms 0.090
_refine_ls_extinction_method none
_refine_ls_goodness_of_fit_ref 1.084
_refine_ls_hydrogen_treatment mixed
_refine_ls_matrix_type full
_refine_ls_number_parameters 986
_refine_ls_number_reflns 19407
_refine_ls_number_restraints 0
_refine_ls_restrained_S_all 1.084
_refine_ls_R_factor_all 0.1111
_refine_ls_R_factor_gt 0.0632
_refine_ls_shift/su_max 0.185
_refine_ls_shift/su_mean 0.007
_refine_ls_structure_factor_coef Fsqd
_refine_ls_weighting_details 'calc w=1/[\s^2^(Fo^2^)+(0.0496P)^2^+3.2200P] where P=(Fo^2^+2Fc^2^)/3'
_refine_ls_weighting_scheme calc
_refine_ls_wR_factor_gt 0.1229
_refine_ls_wR_factor_ref 0.1379
_reflns_number_gt 13008
_reflns_number_total 19407
_reflns_threshold_expression >2sigma(I)
_cod_data_source_file ja045072vsi20040819_010126.cif
_cod_data_source_block cb44
_cod_database_code 4113341

loop_
_symmetry_equiv_pos_as_xyz
'x, y, z'
'-x, -y, -z'

loop_
_atom_site_label
_atom_site_type_symbol
_atom_site_fract_x
_atom_site_fract_y
_atom_site_fract_z
_atom_site_U_iso_or_equiv
_atom_site_adp_type
_atom_site_occupancy
_atom_site_symmetry_multiplicity
_atom_site_calc_flag
_atom_site_refinement_flags
_atom_site_disorder_assembly
_atom_site_disorder_group
Zr1A Zr 0.77362(2) 0.24670(2) 0.46509(2) 0.01863(10) Uani 1 1 d . . .
Si1A Si 0.77570(7) 0.02341(6) 0.61660(7) 0.0267(3) Uani 1 1 d . . .
Si2A Si 0.98807(7) 0.29810(6) 0.51597(7) 0.0243(2) Uani 1 1 d . . .
Si3A Si 0.71645(8) 0.49758(7) 0.36354(7) 0.0308(3) Uani 1 1 d . . .
Si4A Si 0.52106(7) 0.21218(7) 0.46524(7) 0.0271(3) Uani 1 1 d . . .
C1A C 0.8836(2) 0.2478(2) 0.5446(2) 0.0201(8) Uani 1 1 d . . .
C2A C 0.8791(2) 0.1645(2) 0.5456(2) 0.0212(8) Uani 1 1 d . . .
H2A H 0.927(2) 0.135(2) 0.521(2) 0.017(9) Uiso 1 1 d . . .
C3A C 0.7966(2) 0.1344(2) 0.5872(2) 0.0210(8) Uani 1 1 d . . .
C4A C 0.7470(2) 0.2019(2) 0.6171(2) 0.0232(8) Uani 1 1 d . . .
C5A C 0.7996(2) 0.2704(2) 0.5911(2) 0.0207(8) Uani 1 1 d . . .
C6A C 0.7017(2) 0.3856(2) 0.3861(2) 0.0233(8) Uani 1 1 d . . .
C7A C 0.7491(2) 0.3252(2) 0.3453(2) 0.0243(8) Uani 1 1 d . . .
C8A C 0.6998(2) 0.2553(2) 0.3682(2) 0.0232(8) Uani 1 1 d . . .
C9A C 0.6207(2) 0.2706(2) 0.4248(2) 0.0224(8) Uani 1 1 d . . .
C10A C 0.6254(3) 0.3495(2) 0.4334(2) 0.0252(9) Uani 1 1 d . . .
H10A H 0.581(3) 0.372(2) 0.467(2) 0.029(11) Uiso 1 1 d . . .
C11A C 0.7639(3) 0.3455(2) 0.6108(2) 0.0248(9) Uani 1 1 d . . .
H11A H 0.802(2) 0.394(2) 0.593(2) 0.031(11) Uiso 1 1 d . . .
C12A C 0.6813(3) 0.3503(3) 0.6566(3) 0.0326(10) Uani 1 1 d . . .
H12A H 0.661(3) 0.396(2) 0.670(2) 0.031(11) Uiso 1 1 d . . .
C13A C 0.6314(3) 0.2825(3) 0.6833(3) 0.0353(11) Uani 1 1 d . . .
H13A H 0.584(2) 0.292(2) 0.707(2) 0.019(11) Uiso 1 1 d . . .
C14A C 0.6613(3) 0.2108(3) 0.6639(2) 0.0294(9) Uani 1 1 d . . .
H14A H 0.628(2) 0.168(2) 0.683(2) 0.023(11) Uiso 1 1 d . . .
C15A C 0.8448(3) 0.3134(3) 0.3338(2) 0.0307(10) Uani 1 1 d . . .
H15A H 0.878(2) 0.352(2) 0.319(2) 0.020(10) Uiso 1 1 d . . .
C16A C 0.8843(3) 0.2322(3) 0.3418(2) 0.0304(10) Uani 1 1 d . . .
H16A H 0.946(3) 0.224(2) 0.337(2) 0.041(13) Uiso 1 1 d . . .
C17A C 0.8366(3) 0.1646(3) 0.3649(2) 0.0290(10) Uani 1 1 d . . .
H17A H 0.866(2) 0.116(2) 0.377(2) 0.019(10) Uiso 1 1 d . . .
C18A C 0.7444(3) 0.1719(2) 0.3820(2) 0.0255(9) Uani 1 1 d . . .
H18A H 0.711(2) 0.125(2) 0.397(2) 0.030(11) Uiso 1 1 d . . .
C19A C 0.8079(3) -0.0208(2) 0.5290(3) 0.0405(11) Uani 1 1 d . . .
H19A H 0.7703 0.0068 0.4908 0.061 Uiso 1 1 calc R . .
H19B H 0.8008 -0.0799 0.5466 0.061 Uiso 1 1 calc R . .
H19C H 0.8695 -0.0126 0.5038 0.061 Uiso 1 1 calc R . .
C20A C 0.6576(3) 0.0080(3) 0.6632(3) 0.0443(12) Uani 1 1 d . . .
H20A H 0.6198 0.0483 0.6311 0.066 Uiso 1 1 calc R . .
H20B H 0.6447 0.0156 0.7170 0.066 Uiso 1 1 calc R . .
H20C H 0.6465 -0.0478 0.6660 0.066 Uiso 1 1 calc R . .
C21A C 0.8447(3) -0.0351(2) 0.6936(2) 0.0308(9) Uani 1 1 d . . .
C22A C 0.9430(3) -0.0352(3) 0.6566(3) 0.0471(12) Uani 1 1 d . . .
H22A H 0.9579 0.0217 0.6332 0.071 Uiso 1 1 calc R . .
H22B H 0.9570 -0.0647 0.6152 0.071 Uiso 1 1 calc R . .
H22C H 0.9770 -0.0626 0.6978 0.071 Uiso 1 1 calc R . .
C23A C 0.8227(4) -0.1249(3) 0.7259(3) 0.0507(13) Uani 1 1 d . . .
H23A H 0.8574 -0.1543 0.7661 0.076 Uiso 1 1 calc R . .
H23B H 0.8366 -0.1515 0.6823 0.076 Uiso 1 1 calc R . .
H23C H 0.7599 -0.1262 0.7500 0.076 Uiso 1 1 calc R . .
C24A C 0.8237(3) 0.0055(3) 0.7620(3) 0.0507(13) Uani 1 1 d . . .
H24A H 0.8587 -0.0245 0.8018 0.076 Uiso 1 1 calc R . .
H24B H 0.7611 0.0042 0.7864 0.076 Uiso 1 1 calc R . .
H24C H 0.8380 0.0628 0.7418 0.076 Uiso 1 1 calc R . .
C25A C 1.0676(3) 0.2485(3) 0.4440(3) 0.0462(12) Uani 1 1 d . . .
H25C H 1.0731 0.1886 0.4666 0.069 Uiso 1 1 calc R . .
H25B H 1.1251 0.2692 0.4332 0.069 Uiso 1 1 calc R . .
H15A H 1.0463 0.2615 0.3943 0.069 Uiso 1 1 calc R . .
C26A C 0.9728(3) 0.4103(2) 0.4679(3) 0.0441(12) Uani 1 1 d . . .
H26A H 1.0277 0.4347 0.4596 0.066 Uiso 1 1 calc R . .
H26B H 0.9261 0.4366 0.5023 0.066 Uiso 1 1 calc R . .
H26C H 0.9564 0.4189 0.4166 0.066 Uiso 1 1 calc R . .
C27A C 1.0345(3) 0.2808(2) 0.6083(3) 0.0315(10) Uani 1 1 d . . .
C28A C 1.1304(3) 0.3024(3) 0.5851(3) 0.0476(12) Uani 1 1 d . . .
H28A H 1.1327 0.3600 0.5538 0.071 Uiso 1 1 calc R . .
H28B H 1.1664 0.2664 0.5534 0.071 Uiso 1 1 calc R . .
H28C H 1.1531 0.2946 0.6333 0.071 Uiso 1 1 calc R . .
C29A C 1.0324(3) 0.1904(3) 0.6561(3) 0.0496(13) Uani 1 1 d . . .
H29A H 1.0568 0.1820 0.7035 0.074 Uiso 1 1 calc R . .
H29B H 1.0676 0.1552 0.6231 0.074 Uiso 1 1 calc R . .
H29C H 0.9716 0.1762 0.6721 0.074 Uiso 1 1 calc R . .
C30A C 0.9810(3) 0.3350(3) 0.6615(3) 0.0461(12) Uani 1 1 d . . .
H30A H 0.9192 0.3238 0.6753 0.069 Uiso 1 1 calc R . .
H30B H 0.9856 0.3932 0.6330 0.069 Uiso 1 1 calc R . .
H30C H 1.0041 0.3227 0.7102 0.069 Uiso 1 1 calc R . .
C31A C 0.6851(5) 0.5306(3) 0.4570(3) 0.076(2) Uani 1 1 d . . .
H31A H 0.6244 0.5190 0.4826 0.115 Uiso 1 1 calc R . .
H31B H 0.6898 0.5899 0.4448 0.115 Uiso 1 1 calc R . .
H31C H 0.7246 0.5004 0.4928 0.115 Uiso 1 1 calc R . .
C32A C 0.8310(3) 0.5230(3) 0.3126(3) 0.0570(15) Uani 1 1 d . . .
H32A H 0.8721 0.4919 0.3465 0.086 Uiso 1 1 calc R . .
H32B H 0.8345 0.5821 0.3028 0.086 Uiso 1 1 calc R . .
H32C H 0.8464 0.5081 0.2619 0.086 Uiso 1 1 calc R . .
C33A C 0.6413(3) 0.5561(2) 0.2925(3) 0.0351(10) Uani 1 1 d . . .
C34A C 0.5450(3) 0.5435(3) 0.3320(4) 0.093(3) Uani 1 1 d . . .
H34A H 0.5070 0.5762 0.2957 0.139 Uiso 1 1 calc R . .
H34B H 0.5301 0.5612 0.3812 0.139 Uiso 1 1 calc R . .
H34C H 0.5364 0.4850 0.3442 0.139 Uiso 1 1 calc R . .
C35A C 0.6501(3) 0.6488(2) 0.2696(3) 0.0419(11) Uani 1 1 d . . .
H35A H 0.7104 0.6593 0.2414 0.063 Uiso 1 1 calc R . .
H35B H 0.6364 0.6684 0.3177 0.063 Uiso 1 1 calc R . .
H35C H 0.6091 0.6780 0.2349 0.063 Uiso 1 1 calc R . .
C36A C 0.6655(5) 0.5258(3) 0.2181(3) 0.082(2) Uani 1 1 d . . .
H36A H 0.6545 0.4678 0.2318 0.123 Uiso 1 1 calc R . .
H36B H 0.7278 0.5313 0.1944 0.123 Uiso 1 1 calc R . .
H36C H 0.6297 0.5587 0.1799 0.123 Uiso 1 1 calc R . .
C37A C 0.5473(3) 0.0982(3) 0.4819(3) 0.0495(13) Uani 1 1 d . . .
H37A H 0.5603 0.0844 0.4308 0.074 Uiso 1 1 calc R . .
H37B H 0.4968 0.0702 0.5166 0.074 Uiso 1 1 calc R . .
H37C H 0.5985 0.0803 0.5069 0.074 Uiso 1 1 calc R . .
C38A C 0.4660(3) 0.2370(3) 0.5611(3) 0.0453(12) Uani 1 1 d . . .
H38A H 0.5035 0.2137 0.6003 0.068 Uiso 1 1 calc R . .
H38B H 0.4094 0.2135 0.5809 0.068 Uiso 1 1 calc R . .
H38C H 0.4563 0.2970 0.5526 0.068 Uiso 1 1 calc R . .
C39A C 0.4445(3) 0.2481(3) 0.3922(3) 0.0369(11) Uani 1 1 d . . .
C40A C 0.4876(4) 0.2266(4) 0.3146(3) 0.077(2) Uani 1 1 d . . .
H40A H 0.4466 0.2440 0.2780 0.116 Uiso 1 1 calc R . .
H40B H 0.5030 0.1669 0.3249 0.116 Uiso 1 1 calc R . .
H40C H 0.5409 0.2550 0.2906 0.116 Uiso 1 1 calc R . .
C41A C 0.4209(5) 0.3410(3) 0.3749(5) 0.097(3) Uani 1 1 d . . .
H41A H 0.4737 0.3692 0.3469 0.146 Uiso 1 1 calc R . .
H41B H 0.3975 0.3562 0.4251 0.146 Uiso 1 1 calc R . .
H41C H 0.3765 0.3575 0.3418 0.146 Uiso 1 1 calc R . .
C42A C 0.3601(3) 0.2052(4) 0.4259(4) 0.0763(19) Uani 1 1 d . . .
H42A H 0.3231 0.2206 0.3860 0.114 Uiso 1 1 calc R . .
H42B H 0.3281 0.2220 0.4735 0.114 Uiso 1 1 calc R . .
H42C H 0.3749 0.1454 0.4397 0.114 Uiso 1 1 calc R . .
Zr1B Zr 0.73874(3) 0.26799(2) 0.03872(2) 0.01742(12) Uani 0.8769(11) 1 d P A 1
Zr1C Zr 0.77157(19) 0.23374(17) -0.02618(18) 0.0204(9) Uiso 0.1231(11) 1 d P A 2
Si1B Si 0.72886(8) 0.49074(7) -0.11691(7) 0.0308(3) Uani 1 1 d . A .
Si2B Si 0.98978(7) 0.26906(7) 0.03729(7) 0.0292(3) Uani 1 1 d . A .
Si3B Si 0.78193(7) 0.02212(6) 0.16652(7) 0.0263(3) Uani 1 1 d . A .
Si4B Si 0.53322(7) 0.19636(7) -0.02484(7) 0.0279(3) Uani 1 1 d . A .
C1B C 0.8959(3) 0.2978(2) -0.0151(2) 0.0259(9) Uani 1 1 d . . .
C2B C 0.8423(3) 0.3738(2) -0.0229(2) 0.0259(9) Uani 1 1 d . A .
H2B H 0.841(2) 0.4122(19) 0.0072(19) 0.010(8) Uiso 1 1 d . . .
C3B C 0.7872(3) 0.3882(2) -0.0791(2) 0.0262(9) Uani 1 1 d . . .
C4B C 0.8070(4) 0.3166(3) -0.1087(3) 0.0229(12) Uani 0.8769(11) 1 d P A 1
C4C C 0.835(3) 0.327(3) -0.129(3) 0.020(11) Uiso 0.1231(11) 1 d P A 2
C5B C 0.8718(4) 0.2615(3) -0.0694(3) 0.0230(11) Uani 0.8769(11) 1 d P A 1
C5C C 0.904(2) 0.267(2) -0.093(2) 0.010(8) Uiso 0.1231(11) 1 d P A 2
C6B C 0.7158(2) 0.1156(2) 0.1178(2) 0.0256(9) Uani 1 1 d . . .
C7B C 0.6701(3) 0.1821(3) 0.1530(3) 0.0230(10) Uani 0.8769(11) 1 d P A 1
C7C C 0.6830(18) 0.2043(16) 0.1185(17) 0.003(6) Uiso 0.1231(11) 1 d P A 2
C8B C 0.6063(3) 0.2258(3) 0.1059(3) 0.0237(11) Uani 0.8769(11) 1 d P A 1
C8C C 0.621(2) 0.242(2) 0.070(2) 0.016(8) Uiso 0.1231(11) 1 d P A 2
C9B C 0.6130(2) 0.1880(2) 0.0397(2) 0.0265(9) Uani 1 1 d . . .
C10B C 0.6783(3) 0.1212(2) 0.0528(2) 0.0261(9) Uani 1 1 d . A .
H10B H 0.698(2) 0.088(2) 0.020(2) 0.022(10) Uiso 1 1 d . . .
C11B C 0.9030(3) 0.1850(2) -0.0886(2) 0.0302(9) Uani 1 1 d . . .
H11B H 0.947(2) 0.147(2) -0.062(2) 0.023(10) Uiso 1 1 d . . .
C12B C 0.8686(3) 0.1646(3) -0.1427(3) 0.0366(11) Uani 1 1 d . A .
H12B H 0.891(2) 0.115(2) -0.155(2) 0.030(11) Uiso 1 1 d . . .
C13B C 0.8046(3) 0.2187(3) -0.1812(3) 0.0366(11) Uani 1 1 d . . .
H13B H 0.781(3) 0.201(3) -0.219(3) 0.048(13) Uiso 1 1 d . . .
C14B C 0.7749(3) 0.2925(3) -0.1652(2) 0.0281(9) Uani 1 1 d . A .
H14B H 0.731(2) 0.324(2) -0.190(2) 0.020(10) Uiso 1 1 d . . .
C15B C 0.7211(3) 0.2293(2) 0.1786(2) 0.0302(9) Uani 1 1 d . . .
H15B H 0.764(2) 0.201(2) 0.216(2) 0.028(10) Uiso 1 1 d . . .
C16B C 0.6975(3) 0.3138(3) 0.1657(2) 0.0363(11) Uani 1 1 d . A .
H16B H 0.733(3) 0.345(3) 0.180(3) 0.050(14) Uiso 1 1 d . . .
C17B C 0.6343(3) 0.3556(3) 0.1223(3) 0.0357(11) Uani 1 1 d . . .
H17B H 0.622(3) 0.413(2) 0.110(2) 0.035(11) Uiso 1 1 d . . .
C18B C 0.5896(3) 0.3164(2) 0.0865(2) 0.0298(9) Uani 1 1 d . A .
H18B H 0.544(2) 0.347(2) 0.056(2) 0.029(11) Uiso 1 1 d . . .
C19B C 0.7082(4) 0.5465(3) -0.0378(3) 0.0573(14) Uani 1 1 d . . .
H19D H 0.6714 0.5153 0.0105 0.086 Uiso 1 1 calc R A .
H19E H 0.6781 0.6013 -0.0562 0.086 Uiso 1 1 calc R . .
H19F H 0.7644 0.5521 -0.0262 0.086 Uiso 1 1 calc R . .
C20B C 0.6206(3) 0.4876(3) -0.1409(3) 0.0562(15) Uani 1 1 d . . .
H20D H 0.6292 0.4584 -0.1821 0.084 Uiso 1 1 calc R A .
H20E H 0.5944 0.5439 -0.1601 0.084 Uiso 1 1 calc R . .
H20F H 0.5813 0.4588 -0.0930 0.084 Uiso 1 1 calc R . .
C21B C 0.8028(3) 0.5504(3) -0.2090(3) 0.0353(10) Uani 1 1 d . . .
C22B C 0.8041(4) 0.5168(3) -0.2802(3) 0.0571(14) Uani 1 1 d . A .
H22D H 0.7442 0.5222 -0.2893 0.086 Uiso 1 1 calc R . .
H22E H 0.8272 0.4586 -0.2688 0.086 Uiso 1 1 calc R . .
H22F H 0.8418 0.5482 -0.3277 0.086 Uiso 1 1 calc R . .
C23B C 0.7676(3) 0.6413(3) -0.2283(3) 0.0505(13) Uani 1 1 d . A .
H23D H 0.7686 0.6641 -0.1843 0.076 Uiso 1 1 calc R . .
H23E H 0.7071 0.6467 -0.2359 0.076 Uiso 1 1 calc R . .
H23F H 0.8046 0.6716 -0.2770 0.076 Uiso 1 1 calc R . .
C24B C 0.8968(3) 0.5424(3) -0.1960(3) 0.0661(17) Uani 1 1 d . A .
H24D H 0.9336 0.5744 -0.2437 0.099 Uiso 1 1 calc R . .
H24E H 0.9203 0.4843 -0.1854 0.099 Uiso 1 1 calc R . .
H24F H 0.8966 0.5633 -0.1505 0.099 Uiso 1 1 calc R . .
C25B C 0.9595(3) 0.3079(3) 0.1277(3) 0.0455(12) Uani 1 1 d . . .
H25A H 0.9104 0.2794 0.1648 0.068 Uiso 1 1 calc R A .
H25D H 0.9419 0.3672 0.1127 0.068 Uiso 1 1 calc R . .
H25E H 1.0101 0.2974 0.1533 0.068 Uiso 1 1 calc R . .
C26B C 1.0197(3) 0.1558(3) 0.0660(3) 0.0482(13) Uani 1 1 d . . .
H26D H 1.0521 0.1416 0.1092 0.072 Uiso 1 1 calc R A .
H26E H 1.0566 0.1387 0.0200 0.072 Uiso 1 1 calc R . .
H26F H 0.9661 0.1273 0.0838 0.072 Uiso 1 1 calc R . .
C27B C 1.0884(3) 0.3188(3) -0.0331(3) 0.0361(10) Uani 1 1 d . . .
C28B C 1.1039(4) 0.2957(4) -0.1129(3) 0.0638(16) Uani 1 1 d . A .
C29B C 1.1700(3) 0.2891(3) 0.0039(4) 0.0615(16) Uani 1 1 d . A .
H29D H 1.2210 0.3145 -0.0329 0.092 Uiso 1 1 calc R . .
H29E H 1.1809 0.2290 0.0145 0.092 Uiso 1 1 calc R . .
H29F H 1.1602 0.3048 0.0539 0.092 Uiso 1 1 calc R . .
C30B C 1.0721(3) 0.4134(3) -0.0492(3) 0.0457(12) Uani 1 1 d . A .
H30D H 1.0640 0.4288 0.0007 0.069 Uiso 1 1 calc R . .
H30E H 1.0191 0.4329 -0.0717 0.069 Uiso 1 1 calc R . .
H30F H 1.1227 0.4386 -0.0869 0.069 Uiso 1 1 calc R . .
C31B C 0.8576(3) -0.0226(3) 0.0887(3) 0.0422(11) Uani 1 1 d . . .
H31D H 0.8233 -0.0344 0.0550 0.063 Uiso 1 1 calc R A .
H31E H 0.8895 -0.0737 0.1143 0.063 Uiso 1 1 calc R . .
H31F H 0.8996 0.0169 0.0561 0.063 Uiso 1 1 calc R . .
C32B C 0.8468(3) 0.0413(3) 0.2337(3) 0.0443(12) Uani 1 1 d . . .
H32D H 0.8776 0.0907 0.2065 0.066 Uiso 1 1 calc R A .
H32E H 0.8897 -0.0061 0.2472 0.066 Uiso 1 1 calc R . .
H32F H 0.8068 0.0495 0.2824 0.066 Uiso 1 1 calc R . .
C33B C 0.7007(3) -0.0545(3) 0.2302(3) 0.0384(11) Uani 1 1 d . . .
C34B C 0.6543(4) -0.0830(3) 0.1779(3) 0.0634(16) Uani 1 1 d . A .
H34D H 0.6980 -0.1097 0.1418 0.095 Uiso 1 1 calc R . .
H34E H 0.6226 -0.0353 0.1468 0.095 Uiso 1 1 calc R . .
H34F H 0.6125 -0.1222 0.2117 0.095 Uiso 1 1 calc R . .
C35B C 0.7499(3) -0.1316(3) 0.2773(3) 0.0525(14) Uani 1 1 d . A .
H35D H 0.7725 -0.1170 0.3174 0.079 Uiso 1 1 calc R . .
H35E H 0.7990 -0.1526 0.2409 0.079 Uiso 1 1 calc R . .
H35F H 0.7094 -0.1742 0.3036 0.079 Uiso 1 1 calc R . .
C36B C 0.6321(3) -0.0152(3) 0.2880(3) 0.0664(16) Uani 1 1 d . A .
H36D H 0.5910 -0.0554 0.3209 0.100 Uiso 1 1 calc R . .
H36E H 0.5998 0.0328 0.2580 0.100 Uiso 1 1 calc R . .
H36F H 0.6615 0.0021 0.3221 0.100 Uiso 1 1 calc R . .
C37B C 0.5045(3) 0.3028(3) -0.0848(3) 0.0490(13) Uani 1 1 d . . .
H37D H 0.4844 0.3395 -0.0496 0.074 Uiso 1 1 calc R A .
H37E H 0.4576 0.3021 -0.1119 0.074 Uiso 1 1 calc R . .
H37F H 0.5565 0.3228 -0.1243 0.074 Uiso 1 1 calc R . .
C38B C 0.5831(3) 0.1324(3) -0.0952(3) 0.0442(12) Uani 1 1 d . . .
H38D H 0.6392 0.1525 -0.1267 0.066 Uiso 1 1 calc R A .
H38E H 0.5431 0.1361 -0.1306 0.066 Uiso 1 1 calc R . .
H38F H 0.5934 0.0749 -0.0652 0.066 Uiso 1 1 calc R . .
C39B C 0.4304(3) 0.1533(2) 0.0441(3) 0.0327(10) Uani 1 1 d . . .
C40B C 0.4552(3) 0.0751(3) 0.1053(3) 0.0437(12) Uani 1 1 d . A .
H40D H 0.4877 0.0887 0.1395 0.066 Uiso 1 1 calc R . .
H40E H 0.4922 0.0357 0.0780 0.066 Uiso 1 1 calc R . .
H40F H 0.4017 0.0505 0.1379 0.066 Uiso 1 1 calc R . .
C41B C 0.3785(3) 0.2165(3) 0.0874(3) 0.0510(13) Uani 1 1 d . A .
H41D H 0.3261 0.1933 0.1236 0.077 Uiso 1 1 calc R . .
H41E H 0.3608 0.2664 0.0485 0.077 Uiso 1 1 calc R . .
H41F H 0.4155 0.2303 0.1178 0.077 Uiso 1 1 calc R . .
C42B C 0.3708(3) 0.1314(3) -0.0039(3) 0.0458(12) Uani 1 1 d . A .

loop_
_atom_site_aniso_label
_atom_site_aniso_U_11
_atom_site_aniso_U_22
_atom_site_aniso_U_33
_atom_site_aniso_U_23
_atom_site_aniso_U_13
_atom_site_aniso_U_12
Zr1A 0.0210(2) 0.02118(19) 0.0149(2) -0.00707(15) -0.00322(15) -0.00162(15)
Si1A 0.0301(6) 0.0231(5) 0.0261(7) -0.0045(5) -0.0050(5) -0.0055(5)
Si2A 0.0240(6) 0.0240(5) 0.0260(6) -0.0073(5) -0.0054(5) -0.0035(4)
Si3A 0.0452(7) 0.0215(6) 0.0258(7) -0.0029(5) -0.0086(6) -0.0076(5)
Si4A 0.0263(6) 0.0281(6) 0.0285(7) -0.0090(5) -0.0040(5) -0.0065(5)
C1A 0.0193(19) 0.0218(18) 0.020(2) -0.0078(16) -0.0049(16) 0.0003(15)
C2A 0.020(2) 0.0250(19) 0.018(2) -0.0076(16) -0.0050(17) 0.0039(16)
C3A 0.025(2) 0.0246(19) 0.0131(19) -0.0035(15) -0.0055(16) -0.0003(15)
C4A 0.025(2) 0.031(2) 0.014(2) -0.0057(16) -0.0069(17) -0.0008(17)
C5A 0.025(2) 0.027(2) 0.0124(19) -0.0076(15) -0.0087(16) 0.0013(16)
C6A 0.029(2) 0.0205(19) 0.019(2) -0.0019(16) -0.0055(17) -0.0025(16)
C7A 0.028(2) 0.026(2) 0.018(2) -0.0051(16) -0.0052(17) -0.0020(17)
C8A 0.027(2) 0.029(2) 0.016(2) -0.0094(16) -0.0058(17) -0.0015(16)
C9A 0.021(2) 0.0253(19) 0.021(2) -0.0057(16) -0.0069(17) 0.0002(16)
C10A 0.026(2) 0.023(2) 0.026(2) -0.0073(17) -0.0051(19) 0.0010(17)
C11A 0.028(2) 0.030(2) 0.021(2) -0.0121(17) -0.0126(18) 0.0044(17)
C12A 0.035(3) 0.038(2) 0.029(2) -0.019(2) -0.011(2) 0.012(2)
C13A 0.022(2) 0.053(3) 0.025(3) -0.013(2) 0.000(2) 0.008(2)
C14A 0.025(2) 0.038(2) 0.021(2) -0.0038(19) -0.0022(18) -0.0037(19)
C15A 0.032(2) 0.040(3) 0.021(2) -0.0102(19) 0.0017(19) -0.011(2)
C16A 0.026(2) 0.049(3) 0.016(2) -0.0156(19) -0.0011(18) 0.004(2)
C17A 0.034(2) 0.033(2) 0.022(2) -0.0130(19) -0.0081(19) 0.007(2)
C18A 0.031(2) 0.028(2) 0.020(2) -0.0114(17) -0.0053(18) -0.0002(18)
C19A 0.059(3) 0.025(2) 0.039(3) -0.011(2) -0.012(2) -0.003(2)
C20A 0.039(3) 0.041(3) 0.045(3) -0.002(2) 0.001(2) -0.015(2)
C21A 0.036(2) 0.025(2) 0.028(2) -0.0024(18) -0.007(2) -0.0020(18)
C22A 0.042(3) 0.039(3) 0.058(3) -0.006(2) -0.022(3) 0.008(2)
C23A 0.077(4) 0.027(2) 0.040(3) 0.001(2) -0.008(3) -0.005(2)
C24A 0.072(4) 0.042(3) 0.040(3) -0.010(2) -0.028(3) 0.012(2)
C25A 0.034(3) 0.054(3) 0.052(3) -0.031(3) 0.014(2) -0.013(2)
C26A 0.054(3) 0.031(2) 0.052(3) 0.001(2) -0.030(3) -0.010(2)
C27A 0.026(2) 0.032(2) 0.036(3) -0.0025(19) -0.011(2) -0.0066(18)
C28A 0.037(3) 0.059(3) 0.051(3) -0.011(3) -0.017(2) -0.014(2)
C29A 0.044(3) 0.049(3) 0.055(3) 0.005(2) -0.030(3) -0.008(2)
C30A 0.045(3) 0.065(3) 0.035(3) -0.017(2) -0.013(2) -0.007(2)
C31A 0.159(6) 0.033(3) 0.037(3) -0.012(2) -0.012(4) -0.017(3)
C32A 0.045(3) 0.039(3) 0.082(4) 0.013(3) -0.030(3) -0.015(2)
C33A 0.030(2) 0.020(2) 0.055(3) -0.010(2) -0.014(2) 0.0032(17)
C34A 0.038(3) 0.037(3) 0.167(7) 0.023(4) -0.019(4) 0.000(2)
C35A 0.051(3) 0.028(2) 0.040(3) -0.003(2) -0.009(2) 0.003(2)
C36A 0.141(6) 0.049(3) 0.080(4) -0.033(3) -0.079(4) 0.039(4)
C37A 0.045(3) 0.036(3) 0.070(4) -0.013(2) -0.009(3) -0.015(2)
C38A 0.040(3) 0.063(3) 0.034(3) -0.020(2) 0.006(2) -0.016(2)
C39A 0.030(2) 0.051(3) 0.034(3) -0.015(2) -0.009(2) -0.007(2)
C40A 0.056(4) 0.143(6) 0.044(4) -0.038(4) -0.018(3) -0.008(4)
C41A 0.114(6) 0.059(4) 0.146(7) -0.023(4) -0.102(5) 0.020(4)
C42A 0.037(3) 0.129(6) 0.070(4) -0.026(4) -0.012(3) -0.029(3)
Zr1B 0.0213(2) 0.0177(2) 0.0134(2) -0.00484(16) -0.00441(17) 0.00025(16)
Si1B 0.0339(7) 0.0219(6) 0.0322(7) 0.0002(5) -0.0079(6) -0.0018(5)
Si2B 0.0270(6) 0.0355(6) 0.0258(7) -0.0050(5) -0.0108(5) -0.0027(5)
Si3B 0.0286(6) 0.0256(6) 0.0268(6) -0.0096(5) -0.0090(5) 0.0017(5)
Si4B 0.0300(6) 0.0259(6) 0.0284(7) -0.0042(5) -0.0092(5) -0.0049(5)
C1B 0.028(2) 0.026(2) 0.025(2) -0.0063(17) -0.0105(18) -0.0020(17)
C2B 0.030(2) 0.026(2) 0.022(2) -0.0039(17) -0.0050(18) -0.0057(17)
C3B 0.030(2) 0.024(2) 0.023(2) -0.0005(17) -0.0081(18) -0.0064(17)
C4B 0.025(3) 0.026(3) 0.016(3) 0.001(2) -0.005(3) -0.008(2)
C5B 0.021(3) 0.028(3) 0.015(3) -0.003(2) 0.003(2) -0.004(2)
C6B 0.026(2) 0.0225(19) 0.028(2) -0.0054(17) -0.0078(18) -0.0018(16)
C7B 0.031(3) 0.022(2) 0.011(3) 0.001(2) -0.001(2) -0.002(2)
C8B 0.030(3) 0.024(2) 0.013(3) -0.003(2) -0.002(2) 0.000(2)
C9B 0.022(2) 0.025(2) 0.034(2) -0.0078(18) -0.0052(18) -0.0058(16)
C10B 0.028(2) 0.025(2) 0.026(2) -0.0102(18) -0.0007(18) -0.0048(17)
C11B 0.033(2) 0.032(2) 0.023(2) -0.0076(18) -0.0015(19) 0.0000(19)
C12B 0.044(3) 0.036(2) 0.033(3) -0.021(2) -0.004(2) 0.002(2)
C13B 0.042(3) 0.046(3) 0.030(3) -0.018(2) -0.009(2) -0.007(2)
C14B 0.032(2) 0.038(2) 0.013(2) -0.0038(18) -0.0042(18) -0.0019(19)
C15B 0.041(3) 0.031(2) 0.017(2) -0.0087(18) -0.0011(19) -0.0037(19)
C16B 0.059(3) 0.032(2) 0.022(2) -0.0114(19) -0.011(2) -0.003(2)
C17B 0.058(3) 0.021(2) 0.026(2) -0.0069(18) -0.006(2) 0.003(2)
C18B 0.032(2) 0.030(2) 0.026(2) -0.0090(18) -0.0056(19) 0.0037(18)
C19B 0.079(4) 0.036(3) 0.049(3) -0.011(2) -0.002(3) 0.002(3)
C20B 0.039(3) 0.042(3) 0.079(4) 0.005(3) -0.020(3) -0.007(2)
C21B 0.037(3) 0.033(2) 0.030(3) 0.0030(19) -0.008(2) -0.0054(19)
C22B 0.074(4) 0.052(3) 0.034(3) -0.005(2) 0.005(3) -0.007(3)
C23B 0.065(3) 0.032(2) 0.046(3) 0.007(2) -0.012(3) -0.014(2)
C24B 0.044(3) 0.069(4) 0.069(4) 0.015(3) -0.013(3) -0.020(3)
C25B 0.040(3) 0.076(4) 0.025(3) -0.018(2) -0.009(2) -0.007(2)
C26B 0.057(3) 0.038(3) 0.047(3) 0.006(2) -0.027(3) -0.004(2)
C27B 0.030(2) 0.037(2) 0.040(3) -0.010(2) -0.006(2) -0.0019(19)
C28B 0.067(4) 0.079(4) 0.041(3) -0.024(3) 0.020(3) -0.026(3)
C29B 0.024(3) 0.056(3) 0.093(5) -0.004(3) -0.009(3) -0.003(2)
C30B 0.036(3) 0.044(3) 0.054(3) -0.003(2) -0.011(2) -0.010(2)
C31B 0.057(3) 0.033(2) 0.032(3) -0.011(2) -0.005(2) 0.008(2)
C32B 0.045(3) 0.044(3) 0.054(3) -0.019(2) -0.028(3) 0.005(2)
C33B 0.033(3) 0.037(2) 0.040(3) 0.003(2) -0.012(2) -0.003(2)
C34B 0.065(4) 0.044(3) 0.088(4) 0.005(3) -0.046(3) -0.020(3)
C35B 0.042(3) 0.044(3) 0.055(3) 0.016(2) -0.016(3) -0.004(2)
C36B 0.041(3) 0.068(4) 0.067(4) -0.002(3) 0.010(3) 0.002(3)
C37B 0.063(3) 0.033(2) 0.050(3) 0.006(2) -0.027(3) -0.009(2)
C38B 0.049(3) 0.049(3) 0.037(3) -0.013(2) -0.005(2) -0.015(2)
C39B 0.026(2) 0.032(2) 0.042(3) -0.011(2) -0.009(2) -0.0010(18)
C40B 0.039(3) 0.043(3) 0.042(3) 0.003(2) -0.004(2) -0.016(2)
C41B 0.041(3) 0.051(3) 0.059(4) -0.021(3) 0.003(3) -0.006(2)
C42B 0.032(3) 0.052(3) 0.062(3) -0.017(3) -0.021(2) -0.009(2)

loop_
_atom_type_symbol
_atom_type_description
_atom_type_scat_dispersion_real
_atom_type_scat_dispersion_imag
_atom_type_scat_source
C C 0.0033 0.0016 'International Tables Vol C Tables 4.2.6.8 and 6.1.1.4'
H H 0.0000 0.0000 'International Tables Vol C Tables 4.2.6.8 and 6.1.1.4'
Si Si 0.0817 0.0704 'International Tables Vol C Tables 4.2.6.8 and 6.1.1.4'
Zr Zr -2.9673 0.5597 'International Tables Vol C Tables 4.2.6.8 and 6.1.1.4'

loop_
_geom_angle_atom_site_label_1
_geom_angle_atom_site_label_2
_geom_angle_atom_site_label_3
_geom_angle
C7A Zr1A C8A 36.78(13)
C7A Zr1A C18A 65.34(13)
C8A Zr1A C18A 36.51(12)
C7A Zr1A C15A 36.45(14)
C8A Zr1A C15A 64.94(14)
C18A Zr1A C15A 74.90(14)
C7A Zr1A C2A 148.28(14)
C8A Zr1A C2A 146.80(12)
C18A Zr1A C2A 110.40(12)
C15A Zr1A C2A 112.06(14)
C7A Zr1A C1A 132.53(13)
C8A Zr1A C1A 166.52(13)
C18A Zr1A C1A 140.74(12)
C15A Zr1A C1A 101.83(13)
C2A Zr1A C1A 33.50(11)
C7A Zr1A C3A 167.64(12)
C8A Zr1A C3A 132.34(13)
C18A Zr1A C3A 102.31(13)
C15A Zr1A C3A 143.13(13)
C2A Zr1A C3A 33.34(12)
C1A Zr1A C3A 56.82(12)
C7A Zr1A C16A 61.12(13)
C8A Zr1A C16A 71.66(13)
C18A Zr1A C16A 59.65(14)
C15A Zr1A C16A 33.17(14)
C2A Zr1A C16A 89.03(13)
C1A Zr1A C16A 95.92(13)
C3A Zr1A C16A 113.30(13)
C7A Zr1A C17A 72.17(13)
C8A Zr1A C17A 61.02(13)
C18A Zr1A C17A 33.08(13)
C15A Zr1A C17A 59.89(14)
C2A Zr1A C17A 88.23(13)
C1A Zr1A C17A 111.01(12)
C3A Zr1A C17A 97.40(13)
C16A Zr1A C17A 31.88(13)
C7A Zr1A C5A 137.01(12)
C8A Zr1A C5A 157.02(12)
C18A Zr1A C5A 157.36(13)
C15A Zr1A C5A 124.34(13)
C2A Zr1A C5A 53.92(11)
C1A Zr1A C5A 33.33(11)
C3A Zr1A C5A 55.34(11)
C16A Zr1A C5A 128.64(13)
C17A Zr1A C5A 141.69(12)
C7A Zr1A C4A 155.45(12)
C8A Zr1A C4A 138.01(13)
C18A Zr1A C4A 126.11(13)
C15A Zr1A C4A 156.33(13)
C2A Zr1A C4A 53.80(12)
C1A Zr1A C4A 55.44(12)
C3A Zr1A C4A 33.15(11)
C16A Zr1A C4A 142.75(13)
C17A Zr1A C4A 130.29(13)
C5A Zr1A C4A 32.76(11)
C7A Zr1A C9A 56.63(13)
C8A Zr1A C9A 33.59(12)
C18A Zr1A C9A 59.61(12)
C15A Zr1A C9A 92.31(13)
C2A Zr1A C9A 151.00(12)
C1A Zr1A C9A 157.70(11)
C3A Zr1A C9A 118.47(12)
C16A Zr1A C9A 105.20(12)
C17A Zr1A C9A 90.96(12)
C5A Zr1A C9A 124.53(11)
C4A Zr1A C9A 107.57(12)
C19A Si1A C3A 111.00(18)
C19A Si1A C20A 108.8(2)
C3A Si1A C20A 112.18(19)
C19A Si1A C21A 109.14(19)
C3A Si1A C21A 107.92(16)
C20A Si1A C21A 107.8(2)
C26A Si2A C25A 108.2(2)
C26A Si2A C1A 112.83(18)
C25A Si2A C1A 108.20(18)
C26A Si2A C27A 109.66(19)
C25A Si2A C27A 109.2(2)
C1A Si2A C27A 108.69(17)
C31A Si3A C32A 109.5(3)
C31A Si3A C6A 109.4(2)
C32A Si3A C6A 113.5(2)
C31A Si3A C33A 110.3(2)
C32A Si3A C33A 107.0(2)
C6A Si3A C33A 107.00(17)
C38A Si4A C37A 110.1(2)
C38A Si4A C9A 106.86(18)
C37A Si4A C9A 113.31(19)
C38A Si4A C39A 109.8(2)
C37A Si4A C39A 107.8(2)
C9A Si4A C39A 108.98(18)
C2A C1A C5A 104.2(3)
C2A C1A Si2A 124.0(3)
C5A C1A Si2A 129.2(3)
C2A C1A Zr1A 71.68(19)
C5A C1A Zr1A 75.17(19)
Si2A C1A Zr1A 131.12(18)
C3A C2A C1A 113.3(3)
C3A C2A Zr1A 75.6(2)
C1A C2A Zr1A 74.8(2)
C2A C3A C4A 104.4(3)
C2A C3A Si1A 124.2(3)
C4A C3A Si1A 129.5(3)
C2A C3A Zr1A 71.1(2)
C4A C3A Zr1A 75.2(2)
Si1A C3A Zr1A 130.10(17)
C14A C4A C5A 118.7(3)
C14A C4A C3A 132.4(4)
C5A C4A C3A 108.8(3)
C14A C4A Zr1A 120.9(3)
C5A C4A Zr1A 73.0(2)
C3A C4A Zr1A 71.6(2)
C11A C5A C4A 119.5(3)
C11A C5A C1A 131.3(4)
C4A C5A C1A 109.2(3)
C11A C5A Zr1A 119.0(2)
C4A C5A Zr1A 74.25(19)
C1A C5A Zr1A 71.50(19)
C10A C6A C7A 104.9(3)
C10A C6A Si3A 124.1(3)
C7A C6A Si3A 129.0(3)
C10A C6A Zr1A 80.2(2)
C7A C6A Zr1A 59.72(19)
Si3A C6A Zr1A 136.21(18)
C8A C7A C6A 108.9(3)
C8A C7A C15A 120.0(3)
C6A C7A C15A 118.7(3)
C8A C7A Zr1A 71.8(2)
C6A C7A Zr1A 86.8(2)
C15A C7A Zr1A 76.3(2)
C7A C8A C9A 108.3(3)
C7A C8A C18A 120.4(3)
C9A C8A C18A 117.8(3)
C7A C8A Zr1A 71.4(2)
C9A C8A Zr1A 86.3(2)
C18A C8A Zr1A 75.9(2)
C10A C9A C8A 105.0(3)
C10A C9A Si4A 124.5(3)
C8A C9A Si4A 129.6(3)
C10A C9A Zr1A 80.3(2)
C8A C9A Zr1A 60.13(18)
Si4A C9A Zr1A 131.95(18)
C6A C10A C9A 112.9(4)
C6A C10A Zr1A 69.5(2)
C9A C10A Zr1A 69.3(2)
C12A C11A C5A 119.2(4)
C11A C12A C13A 120.8(4)
C14A C13A C12A 122.1(4)
C13A C14A C4A 119.6(4)
C16A C15A C7A 116.9(4)
C16A C15A Zr1A 78.6(3)
C7A C15A Zr1A 67.2(2)
C17A C16A C15A 123.0(4)
C17A C16A Zr1A 74.1(2)
C15A C16A Zr1A 68.2(2)
C16A C17A C18A 122.4(4)
C16A C17A Zr1A 74.0(2)
C18A C17A Zr1A 68.1(2)
C17A C18A C8A 117.0(4)
C17A C18A Zr1A 78.8(2)
C8A C18A Zr1A 67.55(19)
C24A C21A C22A 109.7(4)
C24A C21A C23A 109.1(4)
C22A C21A C23A 108.1(4)
C24A C21A Si1A 109.1(3)
C22A C21A Si1A 111.0(3)
C23A C21A Si1A 109.8(3)
C30A C27A C29A 108.7(4)
C30A C27A C28A 108.1(3)
C29A C27A C28A 108.7(3)
C30A C27A Si2A 111.0(3)
C29A C27A Si2A 110.1(3)
C28A C27A Si2A 110.2(3)
C36A C33A C34A 109.5(5)
C36A C33A C35A 109.1(4)
C34A C33A C35A 107.4(4)
C36A C33A Si3A 109.5(3)
C34A C33A Si3A 110.5(4)
C35A C33A Si3A 110.7(3)
C40A C39A C41A 108.7(5)
C40A C39A C42A 107.8(4)
C41A C39A C42A 109.0(5)
C40A C39A Si4A 110.4(3)
C41A C39A Si4A 110.8(3)
C42A C39A Si4A 110.1(3)
C8B Zr1B C7B 37.03(17)
C8B Zr1B C15B 65.05(16)
C7B Zr1B C15B 36.27(15)
C8B Zr1B C18B 36.76(15)
C7B Zr1B C18B 65.76(15)
C15B Zr1B C18B 75.19(14)
C8B Zr1B C2B 152.70(15)
C7B Zr1B C2B 147.36(14)
C15B Zr1B C2B 111.12(14)
C18B Zr1B C2B 116.26(13)
C8B Zr1B C5B 150.02(16)
C7B Zr1B C5B 138.21(16)
C15B Zr1B C5B 131.54(15)
C18B Zr1B C5B 152.49(15)
C2B Zr1B C5B 53.72(14)
C8B Zr1B C1B 169.80(15)
C7B Zr1B C1B 132.77(14)
C15B Zr1B C1B 105.99(14)
C18B Zr1B C1B 148.67(13)
C2B Zr1B C1B 33.17(12)
C5B Zr1B C1B 33.41(14)
C8B Zr1B C16B 71.21(16)
C7B Zr1B C16B 60.49(15)
C15B Zr1B C16B 32.88(13)
C18B Zr1B C16B 59.49(15)
C2B Zr1B C16B 91.46(14)
C5B Zr1B C16B 137.56(16)
C1B Zr1B C16B 104.16(14)
C8B Zr1B C3B 133.52(15)
C7B Zr1B C3B 166.75(14)
C15B Zr1B C3B 139.24(13)
C18B Zr1B C3B 101.71(13)
C2B Zr1B C3B 33.11(12)
C5B Zr1B C3B 55.02(14)
C1B Zr1B C3B 56.38(12)
C16B Zr1B C3B 110.19(13)
C8B Zr1B C4B 133.49(18)
C7B Zr1B C4B 157.20(17)
C15B Zr1B C4B 161.46(17)
C18B Zr1B C4B 119.43(16)
C2B Zr1B C4B 53.47(15)
C5B Zr1B C4B 33.05(16)
C1B Zr1B C4B 55.50(15)
C16B Zr1B C4B 142.23(16)
C3B Zr1B C4B 32.62(15)
C8B Zr1B C17B 60.42(15)
C7B Zr1B C17B 71.46(15)
C15B Zr1B C17B 59.46(14)
C18B Zr1B C17B 32.74(13)
C2B Zr1B C17B 93.71(14)
C5B Zr1B C17B 147.06(15)
C1B Zr1B C17B 120.34(13)
C16B Zr1B C17B 31.63(13)
C3B Zr1B C17B 95.72(13)
C4B Zr1B C17B 126.01(16)
C8B Zr1B C9B 35.07(15)
C7B Zr1B C9B 58.45(14)
C15B Zr1B C9B 94.00(14)
C18B Zr1B C9B 60.53(13)
C2B Zr1B C9B 153.37(13)
C5B Zr1B C9B 115.32(14)
C1B Zr1B C9B 147.75(12)
C16B Zr1B C9B 106.26(14)
C3B Zr1B C9B 120.35(12)
C4B Zr1B C9B 103.16(15)
C17B Zr1B C9B 91.53(13)
C4C Zr1C C5C 39.3(14)
C4C Zr1C C11B 66.7(11)
C5C Zr1C C11B 36.2(8)
C4C Zr1C C14B 38.9(12)
C5C Zr1C C14B 68.0(9)
C11B Zr1C C14B 74.68(17)
C4C Zr1C C1B 60.1(12)
C5C Zr1C C1B 39.4(9)
C11B Zr1C C1B 66.84(16)
C14B Zr1C C1B 98.51(17)
C4C Zr1C C10B 160.2(12)
C5C Zr1C C10B 146.9(9)
C11B Zr1C C10B 111.88(17)
C14B Zr1C C10B 121.36(18)
C1B Zr1C C10B 138.91(18)
C4C Zr1C C3B 37.4(12)
C5C Zr1C C3B 64.4(8)
C11B Zr1C C3B 99.38(17)
C14B Zr1C C3B 63.41(15)
C1B Zr1C C3B 56.75(13)
C10B Zr1C C3B 148.60(18)
C4C Zr1C C8C 131.2(13)
C5C Zr1C C8C 158.2(11)
C11B Zr1C C8C 162.1(8)
C14B Zr1C C8C 117.3(8)
C1B Zr1C C8C 120.8(7)
C10B Zr1C C8C 51.0(7)
C3B Zr1C C8C 98.1(7)
C4C Zr1C C7C 146.0(13)
C5C Zr1C C7C 138.6(11)
C11B Zr1C C7C 135.5(6)
C14B Zr1C C7C 148.9(6)
C1B Zr1C C7C 101.0(6)
C10B Zr1C C7C 49.1(6)
C3B Zr1C C7C 108.9(6)
C8C Zr1C C7C 31.7(9)
C4C Zr1C C9B 138.6(11)
C5C Zr1C C9B 173.8(9)
C11B Zr1C C9B 139.89(18)
C14B Zr1C C9B 107.21(17)
C1B Zr1C C9B 146.80(18)
C10B Zr1C C9B 31.92(12)
C3B Zr1C C9B 117.59(16)
C8C Zr1C C9B 27.3(7)
C7C Zr1C C9B 47.2(6)
C4C Zr1C C12B 68.3(12)
C5C Zr1C C12B 56.4(9)
C11B Zr1C C12B 29.92(14)
C14B Zr1C C12B 55.85(15)
C1B Zr1C C12B 93.84(16)
C10B Zr1C C12B 100.30(16)
C3B Zr1C C12B 105.71(17)
C8C Zr1C C12B 145.1(7)
C7C Zr1C C12B 145.1(6)
C9B Zr1C C12B 117.83(16)
C4C Zr1C C13B 57.5(12)
C5C Zr1C C13B 68.0(9)
C11B Zr1C C13B 56.24(15)
C14B Zr1C C13B 29.16(13)
C1B Zr1C C13B 106.76(17)
C10B Zr1C C13B 104.40(16)
C3B Zr1C C13B 90.28(16)
C8C Zr1C C13B 127.9(8)
C7C Zr1C C13B 151.9(6)
C9B Zr1C C13B 105.92(15)
C12B Zr1C C13B 29.76(13)
C3B Si1B C20B 114.81(19)
C3B Si1B C19B 107.5(2)
C20B Si1B C19B 107.5(3)
C3B Si1B C21B 108.85(19)
C20B Si1B C21B 109.1(2)
C19B Si1B C21B 108.9(2)
C25B Si2B C26B 109.6(2)
C25B Si2B C1B 108.66(19)
C26B Si2B C1B 112.35(19)
C25B Si2B C27B 110.5(2)
C26B Si2B C27B 108.0(2)
C1B Si2B C27B 107.81(19)
C6B Si3B C31B 109.41(19)
C6B Si3B C32B 114.01(18)
C31B Si3B C32B 109.7(2)
C6B Si3B C33B 106.63(18)
C31B Si3B C33B 109.5(2)
C32B Si3B C33B 107.4(2)
C38B Si4B C9B 107.36(19)
C38B Si4B C37B 107.7(2)
C9B Si4B C37B 115.32(19)
C38B Si4B C39B 110.78(19)
C9B Si4B C39B 106.07(18)
C37B Si4B C39B 109.6(2)
C2B C1B C5B 103.4(3)
C2B C1B C5C 108.4(12)
C5B C1B C5C 21.1(11)
C2B C1B Si2B 124.7(3)
C5B C1B Si2B 130.7(3)
C5C C1B Si2B 118.4(12)
C2B C1B Zr1C 88.7(2)
C5B C1B Zr1C 40.7(2)
C5C C1B Zr1C 61.8(12)
Si2B C1B Zr1C 138.4(2)
C2B C1B Zr1B 71.6(2)
C5B C1B Zr1B 73.3(3)
C5C C1B Zr1B 94.2(12)
Si2B C1B Zr1B 128.55(19)
Zr1C C1B Zr1B 32.89(9)
C1B C2B C3B 113.9(3)
C1B C2B Zr1B 75.3(2)
C3B C2B Zr1B 76.7(2)
C1B C2B Zr1C 61.0(2)
C3B C2B Zr1C 64.9(2)
Zr1B C2B Zr1C 30.03(8)
C2B C3B C4B 104.2(4)
C2B C3B C4C 100.3(17)
C4B C3B C4C 19.4(14)
C2B C3B Si1B 122.7(3)
C4B C3B Si1B 131.4(3)
C4C C3B Si1B 126.8(17)
C2B C3B Zr1B 70.2(2)
C4B C3B Zr1B 74.0(3)
C4C C3B Zr1B 90.0(15)
Si1B C3B Zr1B 130.9(2)
C2B C3B Zr1C 84.7(2)
C4B C3B Zr1C 41.9(3)
C4C C3B Zr1C 58.7(15)
Si1B C3B Zr1C 144.6(2)
Zr1B C3B Zr1C 32.03(8)
C14B C4B C3B 132.6(5)
C14B C4B C5B 118.6(5)
C3B C4B C5B 108.8(4)
C14B C4B Zr1B 119.8(4)
C3B C4B Zr1B 73.4(3)
C5B C4B Zr1B 71.8(3)
C5C C4C C14B 117(3)
C5C C4C C3B 114(3)
C14B C4C C3B 114(3)
C5C C4C Zr1C 71(2)
C14B C4C Zr1C 77.5(16)
C3B C4C Zr1C 83.9(18)
C11B C5B C4B 119.8(4)
C11B C5B C1B 130.5(4)
C4B C5B C1B 109.7(4)
C11B C5B Zr1B 119.2(3)
C4B C5B Zr1B 75.1(3)
C1B C5B Zr1B 73.3(3)
C11B C5C C4C 117(3)
C11B C5C C1B 122(2)
C4C C5C C1B 99(3)
C11B C5C Zr1C 73.9(14)
C4C C5C Zr1C 70(2)
C1B C5C Zr1C 78.8(13)
C10B C6B C7B 106.4(3)
C10B C6B C7C 92.3(11)
C7B C6B C7C 24.3(10)
C10B C6B Si3B 124.1(3)
C7B C6B Si3B 126.6(3)
C7C C6B Si3B 143.5(11)
C10B C6B Zr1B 80.1(2)
C7B C6B Zr1B 60.8(2)
C7C C6B Zr1B 37.2(11)
Si3B C6B Zr1B 138.14(19)
C10B C6B Zr1C 61.6(2)
C7B C6B Zr1C 89.5(3)
C7C C6B Zr1C 65.2(11)
Si3B C6B Zr1C 127.34(19)
Zr1B C6B Zr1C 29.69(7)
C8B C7B C15B 118.5(4)
C8B C7B C6B 107.0(4)
C15B C7B C6B 118.8(4)
C8B C7B Zr1B 70.4(3)
C15B C7B Zr1B 74.8(3)
C6B C7B Zr1B 85.2(3)
C8C C7C C6B 115(2)
C8C C7C C15B 135(2)
C6B C7C C15B 110.0(17)
C8C C7C Zr1C 74.4(19)
C6B C7C Zr1C 82.5(12)
C15B C7C Zr1C 116.8(15)
C7B C8B C18B 121.5(4)
C7B C8B C9B 109.0(4)
C18B C8B C9B 116.0(4)
C7B C8B Zr1B 72.6(3)
C18B C8B Zr1B 76.9(3)
C9B C8B Zr1B 84.1(3)
C9B C8C C18B 148(3)
C9B C8C C7C 104(3)
C18B C8C C7C 107(2)
C9B C8C Zr1C 78.1(17)
C18B C8C Zr1C 117.4(19)
C7C C8C Zr1C 73.9(19)
C8C C9B C10B 111.5(16)
C8C C9B C8B 24.2(16)
C10B C9B C8B 103.9(3)
C8C C9B Si4B 125.2(16)
C10B C9B Si4B 123.0(3)
C8B C9B Si4B 130.0(3)
C8C C9B Zr1B 44.1(16)
C10B C9B Zr1B 81.3(2)
C8B C9B Zr1B 60.9(2)
Si4B C9B Zr1B 136.8(2)
C8C C9B Zr1C 74.6(17)
C10B C9B Zr1C 68.4(2)
C8B C9B Zr1C 92.1(3)
Si4B C9B Zr1C 119.2(2)
Zr1B C9B Zr1C 31.37(8)
C6B C10B C9B 113.6(3)
C6B C10B Zr1C 88.6(2)
C9B C10B Zr1C 79.7(2)
C6B C10B Zr1B 69.7(2)
C9B C10B Zr1B 68.0(2)
Zr1C C10B Zr1B 30.75(8)
C12B C11B C5C 119.5(14)
C12B C11B C5B 118.9(4)
C5C C11B C5B 23.4(13)
C12B C11B Zr1C 94.3(3)
C5C C11B Zr1C 69.9(14)
C5B C11B Zr1C 47.1(3)
C11B C12B C13B 121.3(4)
C11B C12B Zr1C 55.8(2)
C13B C12B Zr1C 77.5(3)
C14B C13B C12B 121.0(4)
C14B C13B Zr1C 59.2(2)
C12B C13B Zr1C 72.8(2)
C13B C14B C4B 120.3(4)
C13B C14B C4C 115.6(17)
C4B C14B C4C 19.7(15)
C13B C14B Zr1C 91.7(3)
C4B C14B Zr1C 47.3(3)
C4C C14B Zr1C 63.6(16)
C16B C15B C7B 117.8(4)
C16B C15B C7C 104.7(10)
C7B C15B C7C 24.1(10)
C16B C15B Zr1B 80.1(2)
C7B C15B Zr1B 69.0(3)
C7C C15B Zr1B 44.9(11)
C17B C16B C15B 123.2(4)
C17B C16B Zr1B 75.3(2)
C15B C16B Zr1B 67.0(2)
C16B C17B C18B 122.6(4)
C16B C17B Zr1B 73.1(2)
C18B C17B Zr1B 67.5(2)
C8C C18B C17B 122.9(14)
C8C C18B C8B 24.9(14)
C17B C18B C8B 115.5(4)
C8C C18B Zr1B 51.9(14)
C17B C18B Zr1B 79.8(3)
C8B C18B Zr1B 66.3(2)
C23B C21B C24B 109.2(4)
C23B C21B C22B 108.6(4)
C24B C21B C22B 108.9(4)
C23B C21B Si1B 109.7(3)
C24B C21B Si1B 110.7(3)
C22B C21B Si1B 109.7(3)
C29B C27B C30B 108.8(4)
C29B C27B C28B 109.8(4)
C30B C27B C28B 108.8(4)
C29B C27B Si2B 109.7(3)
C30B C27B Si2B 110.1(3)
C28B C27B Si2B 109.6(3)
C36B C33B C34B 109.3(4)
C36B C33B C35B 109.5(4)
C34B C33B C35B 107.4(4)
C36B C33B Si3B 110.1(3)
C34B C33B Si3B 110.6(3)
C35B C33B Si3B 109.8(3)
C40B C39B C41B 108.9(4)
C40B C39B C42B 108.4(3)
C41B C39B C42B 109.0(3)
C40B C39B Si4B 109.9(3)
C41B C39B Si4B 110.0(3)
C42B C39B Si4B 110.5(3)

loop_
_geom_bond_atom_site_label_1
_geom_bond_atom_site_label_2
_geom_bond_distance
Zr1A C7A 2.264(4)
Zr1A C8A 2.270(3)
Zr1A C18A 2.383(4)
Zr1A C15A 2.386(4)
Zr1A C2A 2.455(3)
Zr1A C1A 2.496(3)
Zr1A C3A 2.513(3)
Zr1A C16A 2.518(4)
Zr1A C17A 2.520(4)
Zr1A C5A 2.544(3)
Zr1A C4A 2.561(4)
Zr1A C9A 2.612(3)
Si1A C19A 1.867(4)
Si1A C3A 1.870(4)
Si1A C20A 1.873(4)
Si1A C21A 1.911(4)
Si2A C26A 1.859(4)
Si2A C25A 1.865(4)
Si2A C1A 1.869(4)
Si2A C27A 1.896(4)
Si3A C31A 1.855(5)
Si3A C32A 1.872(5)
Si3A C6A 1.873(4)
Si3A C33A 1.903(4)
Si4A C38A 1.869(4)
Si4A C37A 1.870(4)
Si4A C9A 1.873(4)
Si4A C39A 1.897(4)
C1A C2A 1.427(5)
C1A C5A 1.446(5)
C2A C3A 1.426(5)
C3A C4A 1.448(5)
C4A C14A 1.419(5)
C4A C5A 1.440(5)
C5A C11A 1.422(5)
C6A C10A 1.409(5)
C6A C7A 1.445(5)
C7A C8A 1.431(5)
C7A C15A 1.459(6)
C8A C9A 1.448(5)
C8A C18A 1.462(5)
C9A C10A 1.413(5)
C11A C12A 1.366(6)
C12A C13A 1.405(6)
C13A C14A 1.350(6)
C15A C16A 1.406(6)
C16A C17A 1.384(6)
C17A C18A 1.402(6)
C21A C24A 1.524(6)
C21A C22A 1.531(6)
C21A C23A 1.536(5)
C27A C30A 1.536(6)
C27A C29A 1.530(6)
C27A C28A 1.541(6)
C33A C36A 1.514(6)
C33A C34A 1.532(7)
C33A C35A 1.533(5)
C39A C40A 1.517(6)
C39A C41A 1.525(7)
C39A C42A 1.527(6)
Zr1B C8B 2.256(5)
Zr1B C7B 2.285(5)
Zr1B C15B 2.363(4)
Zr1B C18B 2.399(4)
Zr1B C2B 2.459(4)
Zr1B C5B 2.506(5)
Zr1B C1B 2.507(4)
Zr1B C16B 2.529(4)
Zr1B C3B 2.543(4)
Zr1B C4B 2.550(6)
Zr1B C17B 2.556(4)
Zr1B C9B 2.569(4)
Zr1C C4C 2.20(4)
Zr1C C5C 2.21(3)
Zr1C C11B 2.262(5)
Zr1C C14B 2.395(5)
Zr1C C1B 2.460(5)
Zr1C C10B 2.484(5)
Zr1C C3B 2.556(5)
Zr1C C8C 2.59(4)
Zr1C C7C 2.58(3)
Zr1C C9B 2.629(5)
Zr1C C12B 2.727(5)
Zr1C C13B 2.787(5)
Si1B C3B 1.858(4)
Si1B C20B 1.866(5)
Si1B C19B 1.869(5)
Si1B C21B 1.899(4)
Si2B C25B 1.860(4)
Si2B C26B 1.861(4)
Si2B C1B 1.863(4)
Si2B C27B 1.893(5)
Si3B C6B 1.866(4)
Si3B C31B 1.867(4)
Si3B C32B 1.878(4)
Si3B C33B 1.901(4)
Si4B C38B 1.858(4)
Si4B C9B 1.865(4)
Si4B C37B 1.869(4)
Si4B C39B 1.893(4)
C1B C2B 1.418(5)
C1B C5B 1.441(6)
C1B C5C 1.59(3)
C2B C3B 1.427(5)
C3B C4B 1.430(6)
C3B C4C 1.56(4)
C4B C14B 1.415(6)
C4B C5B 1.439(7)
C4C C5C 1.48(5)
C4C C14B 1.54(4)
C5B C11B 1.429(6)
C5C C11B 1.39(3)
C6B C10B 1.401(5)
C6B C7B 1.463(6)
C6B C7C 1.52(3)
C7B C8B 1.443(6)
C7B C15B 1.449(6)
C7C C8C 1.41(4)
C7C C15B 1.54(3)
C8B C18B 1.474(6)
C8B C9B 1.484(6)
C8C C9B 1.23(3)
C8C C18B 1.38(3)
C9B C10B 1.413(5)
C11B C12B 1.364(6)
C12B C13B 1.417(6)
C13B C14B 1.359(6)
C15B C16B 1.393(5)
C16B C17B 1.386(6)
C17B C18B 1.404(6)
C21B C23B 1.528(6)
C21B C24B 1.529(6)
C21B C22B 1.540(6)
C27B C29B 1.534(6)
C27B C30B 1.543(6)
C27B C28B 1.548(6)
C33B C36B 1.527(7)
C33B C34B 1.534(6)
C33B C35B 1.544(6)
C39B C40B 1.526(6)
C39B C41B 1.528(6)
C39B C42B 1.562(6)
